data_7051426
_journal_name_full 'New Journal of Chemistry'
_journal_paper_doi 10.1039/a900890j
_journal_year 1999
_chemical_formula_sum 'C77 H91 N6 O12 P S'
_chemical_formula_weight 1355.59
_space_group_IT_number 2
_symmetry_cell_setting triclinic
_symmetry_space_group_name_Hall '-P 1'
_symmetry_space_group_name_H-M 'P -1'
_cell_angle_alpha 82.1390(10)
_cell_angle_beta 81.1230(10)
_cell_angle_gamma 73.6740(10)
_cell_formula_units_Z 2
_cell_length_a 14.2730(10)
_cell_length_b 15.6930(10)
_cell_length_c 16.7140(10)
_cell_measurement_temperature 293(2)
_cell_volume 3532.5(4)
_diffrn_ambient_temperature 293(2)
_exptl_crystal_density_diffrn 1.274
_cod_depositor_comments
;
The following automatic conversions were performed:
'_symmetry_cell_setting' value 'Triclinic' changed to 'triclinic'
according to '/home/saulius/struct/CIF-dictionaries/cif_core.dic'
dictionary named 'cif_core.dic' version 2.4.1 from 2010-06-29.

Automatic conversion script
Id: cif_fix_enum 1527 2010-12-29 10:47:43Z saulius 
;
_cod_database_code 7051426

loop_
_symmetry_equiv_pos_as_xyz
'x, y, z'
'-x, -y, -z'

loop_
_atom_site_label
_atom_site_type_symbol
_atom_site_fract_x
_atom_site_fract_y
_atom_site_fract_z
_atom_site_U_iso_or_equiv
_atom_site_adp_type
_atom_site_occupancy
_atom_site_symmetry_multiplicity
_atom_site_calc_flag
_atom_site_refinement_flags
_atom_site_disorder_assembly
_atom_site_disorder_group
S2 S 0.11477(7) 0.37758(7) 0.82705(6) 0.0327(3) Uani 1 1 d . . .
P1 P 0.18964(7) 0.35237(7) 0.91822(5) 0.0232(2) Uani 1 1 d . . .
O3 O 0.59852(18) 0.46037(17) 1.20586(15) 0.0289(6) Uani 1 1 d . . .
O4 O 0.77488(18) 0.47279(16) 1.44433(14) 0.0270(6) Uani 1 1 d . . .
O5 O 0.44828(19) 0.03897(17) 1.60446(15) 0.0310(6) Uani 1 1 d . . .
O6 O 0.68794(19) -0.02105(18) 1.12209(15) 0.0330(6) Uani 1 1 d . . .
O7 O 0.07104(19) 0.47461(19) 1.41625(15) 0.0339(7) Uani 1 1 d . . .
O8 O 0.88104(18) -0.05466(17) 1.33250(14) 0.0286(6) Uani 1 1 d . . .
O9 O 0.61810(18) 0.49628(16) 1.54854(15) 0.0306(6) Uani 1 1 d . . .
O11 O 0.66417(19) 0.07909(19) 0.98725(15) 0.0362(7) Uani 1 1 d . . .
O12 O 0.38932(18) 0.20075(16) 1.65719(15) 0.0290(6) Uani 1 1 d . . .
O13 O 0.9752(2) 0.06689(18) 1.29022(15) 0.0366(7) Uani 1 1 d . . .
O14 O 0.1413(2) 0.29586(19) 1.45543(15) 0.0364(7) Uani 1 1 d . . .
O16 O 0.41309(19) 0.5256(2) 1.19638(17) 0.0433(8) Uani 1 1 d . . .
N10 N 0.1375(2) 0.4211(2) 0.99063(17) 0.0249(7) Uani 1 1 d . . .
N15 N 0.2014(2) 0.2500(2) 0.96495(17) 0.0253(7) Uani 1 1 d . . .
N17 N 0.2934(2) 0.2111(2) 0.99076(18) 0.0261(7) Uani 1 1 d . . .
N18 N 0.3028(2) 0.3646(2) 0.89333(16) 0.0239(7) Uani 1 1 d . . .
N19 N 0.3409(2) 0.3853(2) 0.95793(17) 0.0231(7) Uani 1 1 d . . .
N20 N 0.1497(2) 0.3830(2) 1.06959(17) 0.0251(7) Uani 1 1 d . . .
C21 C 0.3039(3) 0.1462(3) 1.0469(2) 0.0268(8) Uani 1 1 d . . .
H21A H 0.2780 0.1011 1.0308 0.032 Uiso 1 1 calc R . .
H21B H 0.2626 0.1680 1.0956 0.032 Uiso 1 1 calc R . .
C22 C 0.7484(3) 0.2673(2) 1.6254(2) 0.0246(8) Uani 1 1 d . . .
C23 C 0.1296(3) 0.4351(3) 1.1264(2) 0.0264(8) Uani 1 1 d . . .
H23A H 0.0628 0.4721 1.1238 0.032 Uiso 1 1 calc R . .
H23B H 0.1726 0.4745 1.1137 0.032 Uiso 1 1 calc R . .
C24 C 0.4209(3) 0.4452(3) 1.0795(2) 0.0293(9) Uani 1 1 d . . .
H24 H 0.3537 0.4680 1.0768 0.035 Uiso 1 1 calc R . .
C25 C 0.7700(3) 0.4009(2) 1.5000(2) 0.0233(8) Uani 1 1 d . . .
C26 C 0.8486(3) 0.4592(3) 1.3748(2) 0.0299(9) Uani 1 1 d . . .
H26A H 0.9110 0.4250 1.3928 0.036 Uiso 1 1 calc R . .
H26B H 0.8563 0.5166 1.3495 0.036 Uiso 1 1 calc R . .
C27 C 0.6864(3) 0.4149(2) 1.5581(2) 0.0255(8) Uani 1 1 d . . .
C28 C 0.4165(3) 0.0483(3) 1.1406(2) 0.0306(9) Uani 1 1 d . . .
H28 H 0.3620 0.0403 1.1761 0.037 Uiso 1 1 calc R . .
C29 C 0.8230(3) 0.4107(3) 1.3125(2) 0.0267(8) Uani 1 1 d . . .
H29A H 0.8256 0.3498 1.3347 0.032 Uiso 1 1 calc R . .
H29B H 0.8711 0.4088 1.2645 0.032 Uiso 1 1 calc R . .
C30 C 0.1786(3) 0.2739(3) 1.3146(2) 0.0338(10) Uani 1 1 d . . .
H30 H 0.2051 0.2134 1.3288 0.041 Uiso 1 1 calc R . .
C31 C 0.8400(3) 0.3199(2) 1.5061(2) 0.0257(8) Uani 1 1 d . . .
H31 H 0.8955 0.3103 1.4677 0.031 Uiso 1 1 calc R . .
C32 C 0.1061(3) 0.4217(3) 1.3537(2) 0.0270(9) Uani 1 1 d . . .
C33 C 0.5638(3) 0.4335(2) 1.1447(2) 0.0243(8) Uani 1 1 d . . .
C34 C 0.7978(3) 0.0195(2) 1.6164(2) 0.0277(9) Uani 1 1 d . . .
H34A H 0.8043 -0.0441 1.6262 0.033 Uiso 1 1 calc R . .
H34B H 0.8339 0.0346 1.6545 0.033 Uiso 1 1 calc R . .
C35 C 0.6989(3) 0.4174(3) 1.2186(2) 0.0279(9) Uani 1 1 d . . .
H35A H 0.7427 0.4277 1.1699 0.033 Uiso 1 1 calc R . .
H35B H 0.7081 0.3536 1.2311 0.033 Uiso 1 1 calc R . .
C36 C 0.5573(3) 0.1925(2) 1.6749(2) 0.0254(8) Uani 1 1 d . . .
H36 H 0.5353 0.2470 1.6969 0.031 Uiso 1 1 calc R . .
C37 C 0.9103(3) 0.1648(2) 1.5667(2) 0.0284(9) Uani 1 1 d . . .
H37A H 0.9099 0.1343 1.6213 0.034 Uiso 1 1 calc R . .
H37B H 0.9738 0.1773 1.5513 0.034 Uiso 1 1 calc R . .
C38 C 0.6776(3) 0.3491(2) 1.6199(2) 0.0253(8) Uani 1 1 d . . .
H38 H 0.6230 0.3595 1.6591 0.030 Uiso 1 1 calc R . .
C39 C 0.6897(3) 0.0684(2) 1.6343(2) 0.0252(8) Uani 1 1 d . . .
C40 C 0.1371(3) 0.3963(3) 1.2110(2) 0.0267(8) Uani 1 1 d . . .
C41 C 0.8456(3) 0.0392(2) 1.5305(2) 0.0247(8) Uani 1 1 d . . .
C42 C 0.4862(3) 0.1149(2) 1.0164(2) 0.0270(8) Uani 1 1 d . . .
H42 H 0.4780 0.1524 0.9684 0.032 Uiso 1 1 calc R . .
C43 C 0.3660(3) 0.2901(2) 1.6183(2) 0.0275(8) Uani 1 1 d . . .
H43A H 0.4062 0.3229 1.6358 0.033 Uiso 1 1 calc R . .
H43B H 0.2976 0.3195 1.6352 0.033 Uiso 1 1 calc R . .
C44 C 0.7033(3) -0.0770(3) 1.1970(2) 0.0301(9) Uani 1 1 d . . .
H44A H 0.6742 -0.1263 1.1997 0.036 Uiso 1 1 calc R . .
H44B H 0.6733 -0.0431 1.2430 0.036 Uiso 1 1 calc R . .
C45 C 0.8389(3) -0.1682(3) 1.2777(2) 0.0291(9) Uani 1 1 d . . .
H45A H 0.7999 -0.2111 1.2888 0.035 Uiso 1 1 calc R . .
H45B H 0.9075 -0.2015 1.2702 0.035 Uiso 1 1 calc R . .
C46 C 0.5926(3) 0.0172(3) 1.1085(2) 0.0290(9) Uani 1 1 d . . .
C47 C 0.5770(3) 0.3546(3) 1.0281(2) 0.0313(9) Uani 1 1 d . . .
H47 H 0.6159 0.3169 0.9904 0.038 Uiso 1 1 calc R . .
C48 C 0.4339(3) 0.3660(2) 0.9574(2) 0.0248(8) Uani 1 1 d . . .
H48A H 0.4600 0.3942 0.9068 0.030 Uiso 1 1 calc R . .
H48B H 0.4587 0.3021 0.9548 0.030 Uiso 1 1 calc R . .
C49 C 0.8977(2) 0.1033(2) 1.5085(2) 0.0238(8) Uani 1 1 d . . .
C50 C 0.4028(3) 0.1020(2) 1.0694(2) 0.0283(9) Uani 1 1 d . . .
C51 C 0.9340(3) 0.0610(3) 1.3703(2) 0.0284(9) Uani 1 1 d . . .
C52 C 0.8308(3) 0.2521(2) 1.5676(2) 0.0243(8) Uani 1 1 d . . .
C53 C 0.5789(3) 0.0723(3) 1.0357(2) 0.0286(9) Uani 1 1 d . . .
C54 C 0.5252(3) 0.5053(3) 1.5975(2) 0.0336(9) Uani 1 1 d . . .
H54A H 0.4837 0.5642 1.5863 0.050 Uiso 1 1 calc R . .
H54B H 0.5349 0.4954 1.6540 0.050 Uiso 1 1 calc R . .
H54C H 0.4947 0.4621 1.5852 0.050 Uiso 1 1 calc R . .
C55 C 0.4775(3) 0.3885(2) 1.0230(2) 0.0250(8) Uani 1 1 d . . .
C56 C 0.5105(3) 0.0054(3) 1.1611(2) 0.0301(9) Uani 1 1 d . . .
H56 H 0.5184 -0.0309 1.2098 0.036 Uiso 1 1 calc R . .
C57 C 0.6197(3) 0.3768(3) 1.0895(2) 0.0316(9) Uani 1 1 d . . .
H57 H 0.6866 0.3528 1.0929 0.038 Uiso 1 1 calc R . .
C58 C 0.1439(3) 0.3303(3) 1.3742(2) 0.0289(9) Uani 1 1 d . . .
C59 C 0.8822(3) -0.0038(2) 1.3925(2) 0.0240(8) Uani 1 1 d . . .
C60 C 0.5358(3) 0.2745(3) 1.3314(3) 0.0345(10) Uani 1 1 d . . .
H60 H 0.4771 0.3150 1.3487 0.041 Uiso 1 1 calc R . .
C61 C 0.0408(3) 0.5685(3) 1.3959(2) 0.0353(10) Uani 1 1 d . . .
H61A H 0.0178 0.5978 1.4448 0.053 Uiso 1 1 calc R . .
H61B H -0.0113 0.5826 1.3623 0.053 Uiso 1 1 calc R . .
H61C H 0.0955 0.5886 1.3670 0.053 Uiso 1 1 calc R . .
C62 C 0.7207(3) 0.4566(3) 1.2885(2) 0.0307(9) Uani 1 1 d . . .
H62A H 0.6721 0.4513 1.3350 0.037 Uiso 1 1 calc R . .
H62B H 0.7153 0.5196 1.2736 0.037 Uiso 1 1 calc R . .
C63 C 0.8221(3) -0.1171(2) 1.3508(2) 0.0263(8) Uani 1 1 d . . .
H63A H 0.7531 -0.0857 1.3617 0.032 Uiso 1 1 calc R . .
H63B H 0.8413 -0.1574 1.3984 0.032 Uiso 1 1 calc R . .
C64 C 0.7258(3) 0.1971(2) 1.6928(2) 0.0257(8) Uani 1 1 d . . .
H64A H 0.7867 0.1538 1.7048 0.031 Uiso 1 1 calc R . .
H64B H 0.6954 0.2255 1.7418 0.031 Uiso 1 1 calc R . .
C65 C 0.8380(3) -0.0128(2) 1.4717(2) 0.0248(8) Uani 1 1 d . . .
H65 H 0.8021 -0.0548 1.4862 0.030 Uiso 1 1 calc R . .
C66 C 0.4625(3) 0.4681(3) 1.1394(2) 0.0278(9) Uani 1 1 d . . .
C67 C 0.1181(3) 0.5178(2) 0.9705(2) 0.0298(9) Uani 1 1 d . . .
H67A H 0.1116 0.5322 0.9135 0.045 Uiso 1 1 calc R . .
H67B H 0.1716 0.5375 0.9829 0.045 Uiso 1 1 calc R . .
H67C H 0.0582 0.5472 1.0018 0.045 Uiso 1 1 calc R . .
C68 C 0.3683(3) 0.3173(3) 0.8273(2) 0.0291(9) Uani 1 1 d . . .
H68A H 0.3297 0.3090 0.7882 0.044 Uiso 1 1 calc R . .
H68B H 0.4054 0.2603 0.8493 0.044 Uiso 1 1 calc R . .
H68C H 0.4124 0.3518 0.8013 0.044 Uiso 1 1 calc R . .
C69 C 0.2074(3) 0.3195(3) 1.5001(2) 0.0329(9) Uani 1 1 d . . .
H69A H 0.1820 0.3172 1.5574 0.040 Uiso 1 1 calc R . .
H69B H 0.2098 0.3803 1.4818 0.040 Uiso 1 1 calc R . .
C70 C 0.1033(3) 0.4538(3) 1.2723(2) 0.0263(8) Uani 1 1 d . . .
H70 H 0.0785 0.5146 1.2583 0.032 Uiso 1 1 calc R . .
C71 C 0.5194(3) 0.0736(3) 1.6221(2) 0.0274(9) Uani 1 1 d . . .
C72 C 0.3826(3) 0.2930(3) 1.5270(2) 0.0306(9) Uani 1 1 d . . .
H72A H 0.4487 0.2574 1.5109 0.037 Uiso 1 1 calc R . .
H72B H 0.3784 0.3541 1.5044 0.037 Uiso 1 1 calc R . .
C73 C 0.1750(3) 0.3058(3) 1.2328(2) 0.0328(9) Uani 1 1 d . . .
H73 H 0.1979 0.2665 1.1928 0.039 Uiso 1 1 calc R . .
C74 C 0.8136(3) -0.1115(3) 1.1987(2) 0.0280(9) Uani 1 1 d . . .
H74A H 0.8421 -0.0613 1.1923 0.034 Uiso 1 1 calc R . .
H74B H 0.8422 -0.1468 1.1533 0.034 Uiso 1 1 calc R . .
C75 C 0.6206(3) 0.0300(2) 1.6140(2) 0.0272(9) Uani 1 1 d . . .
H75 H 0.6419 -0.0259 1.5946 0.033 Uiso 1 1 calc R . .
C76 C 0.3096(3) 0.2589(3) 1.4898(2) 0.0313(9) Uani 1 1 d . . .
H76A H 0.3314 0.2541 1.4323 0.038 Uiso 1 1 calc R . .
H76B H 0.3089 0.1998 1.5157 0.038 Uiso 1 1 calc R . .
C77 C 0.6579(3) 0.1499(2) 1.6678(2) 0.0251(8) Uani 1 1 d . . .
C78 C 0.6539(3) 0.1337(3) 0.9120(2) 0.0359(10) Uani 1 1 d . . .
H78A H 0.7179 0.1334 0.8837 0.054 Uiso 1 1 calc R . .
H78B H 0.6184 0.1937 0.9224 0.054 Uiso 1 1 calc R . .
H78C H 0.6186 0.1110 0.8793 0.054 Uiso 1 1 calc R . .
C79 C 1.0091(3) 0.1442(3) 1.2613(3) 0.0446(11) Uani 1 1 d . . .
H79A H 1.0363 0.1411 1.2052 0.067 Uiso 1 1 calc R . .
H79B H 1.0587 0.1468 1.2930 0.067 Uiso 1 1 calc R . .
H79C H 0.9550 0.1966 1.2663 0.067 Uiso 1 1 calc R . .
C80 C 0.9233(8) 0.1554(17) 0.8249(9) 0.221(14) Uani 1 1 d . . .
H80 H 0.9394 0.1583 0.7687 0.265 Uiso 1 1 calc R . .
C81 C 0.1155(3) 0.2190(3) 1.0004(2) 0.0359(10) Uani 1 1 d . . .
H81A H 0.0592 0.2541 0.9751 0.054 Uiso 1 1 calc R . .
H81B H 0.1038 0.2248 1.0578 0.054 Uiso 1 1 calc R . .
H81C H 0.1270 0.1575 0.9917 0.054 Uiso 1 1 calc R . .
C82 C 0.9414(3) 0.1129(3) 1.4275(2) 0.0284(9) Uani 1 1 d . . .
H82 H 0.9764 0.1556 1.4124 0.034 Uiso 1 1 calc R . .
C83 C 0.7116(4) 0.1585(3) 1.2828(3) 0.0496(12) Uani 1 1 d . . .
H83 H 0.7713 0.1192 1.2659 0.059 Uiso 1 1 calc R . .
C84 C 0.4894(3) 0.1572(2) 1.6507(2) 0.0264(8) Uani 1 1 d . . .
C85 C 0.5437(4) 0.2339(3) 1.2627(3) 0.0481(12) Uani 1 1 d . . .
C86 C 0.6182(3) 0.2547(3) 1.3771(3) 0.0548(14) Uani 1 1 d . . .
H86 H 0.6108 0.2824 1.4243 0.066 Uiso 1 1 calc R . .
C87 C 0.4747(3) -0.0544(3) 1.5957(3) 0.0394(10) Uani 1 1 d . . .
H87A H 0.4189 -0.0707 1.5833 0.059 Uiso 1 1 calc R . .
H87B H 0.4954 -0.0875 1.6455 0.059 Uiso 1 1 calc R . .
H87C H 0.5275 -0.0679 1.5523 0.059 Uiso 1 1 calc R . .
C88 C 0.6364(3) 0.1737(3) 1.2361(3) 0.0461(12) Uani 1 1 d . . .
H88 H 0.6451 0.1460 1.1888 0.055 Uiso 1 1 calc R . .
C89 C 0.8481(6) 0.1486(7) 1.0705(5) 0.155(4) Uani 1 1 d . . .
H89A H 0.8281 0.2088 1.0848 0.232 Uiso 1 1 calc R . .
H89B H 0.9037 0.1153 1.0977 0.232 Uiso 1 1 calc R . .
H89C H 0.7948 0.1214 1.0868 0.232 Uiso 1 1 calc R . .
C90 C 0.3097(3) 0.5573(5) 1.1955(3) 0.091(2) Uani 1 1 d . . .
H90A H 0.2821 0.5966 1.2374 0.136 Uiso 1 1 calc R . .
H90B H 0.2812 0.5076 1.2051 0.136 Uiso 1 1 calc R . .
H90C H 0.2959 0.5890 1.1435 0.136 Uiso 1 1 calc R . .
C91 C 0.4610(4) 0.2473(4) 1.2195(4) 0.0706(17) Uani 1 1 d . . .
H91A H 0.4803 0.2137 1.1730 0.106 Uiso 1 1 calc R . .
H91B H 0.4375 0.3096 1.2018 0.106 Uiso 1 1 calc R . .
H91C H 0.4097 0.2277 1.2546 0.106 Uiso 1 1 calc R . .
C92 C 0.7040(4) 0.1988(3) 1.3549(3) 0.0538(13) Uani 1 1 d . . .
H92 H 0.7565 0.1867 1.3853 0.065 Uiso 1 1 calc R . .
C93 C 0.8735(4) 0.1487(5) 0.9876(3) 0.0721(18) Uani 1 1 d . . .
C94 C 0.8681(4) 0.2379(5) 0.9426(5) 0.086(2) Uani 1 1 d . . .
H94 H 0.8482 0.2903 0.9681 0.104 Uiso 1 1 calc R . .
C95 C 0.9058(5) 0.0819(5) 0.9387(7) 0.105(3) Uani 1 1 d . . .
H95 H 0.9118 0.0275 0.9702 0.126 Uiso 1 1 calc R . .
C96 C 0.8943(6) 0.2366(9) 0.8621(6) 0.130(4) Uani 1 1 d . . .
H96 H 0.8936 0.2899 0.8299 0.157 Uiso 1 1 calc R . .
C97 C 0.9293(9) 0.0691(18) 0.8688(12) 0.319(18) Uani 1 1 d . . .
H97 H 0.9477 0.0144 0.8472 0.383 Uiso 1 1 calc R . .

loop_
_atom_site_aniso_label
_atom_site_aniso_U_11
_atom_site_aniso_U_22
_atom_site_aniso_U_33
_atom_site_aniso_U_23
_atom_site_aniso_U_13
_atom_site_aniso_U_12
S2 0.0325(6) 0.0427(6) 0.0241(5) -0.0031(5) -0.0104(4) -0.0083(5)
P1 0.0232(5) 0.0289(5) 0.0176(5) -0.0040(4) -0.0026(4) -0.0064(4)
O3 0.0257(14) 0.0366(16) 0.0270(14) -0.0059(12) -0.0086(10) -0.0084(12)
O4 0.0287(14) 0.0267(14) 0.0239(14) 0.0003(11) -0.0014(10) -0.0070(11)
O5 0.0347(16) 0.0250(15) 0.0340(15) -0.0070(12) 0.0007(12) -0.0099(12)
O6 0.0320(16) 0.0400(17) 0.0251(14) 0.0085(13) -0.0077(11) -0.0098(13)
O7 0.0352(16) 0.0445(18) 0.0197(13) -0.0117(13) -0.0003(11) -0.0045(13)
O8 0.0318(15) 0.0318(15) 0.0242(14) -0.0073(12) 0.0008(11) -0.0119(12)
O9 0.0237(14) 0.0236(14) 0.0367(16) 0.0012(12) 0.0020(11) 0.0011(11)
O11 0.0307(15) 0.0489(18) 0.0245(15) 0.0129(13) -0.0031(11) -0.0110(13)
O12 0.0298(15) 0.0237(14) 0.0288(14) 0.0025(12) 0.0017(11) -0.0049(11)
O13 0.0435(17) 0.0405(17) 0.0300(15) -0.0075(13) 0.0077(12) -0.0224(14)
O14 0.0471(18) 0.0473(18) 0.0214(14) -0.0006(13) -0.0067(12) -0.0231(14)
O16 0.0239(15) 0.065(2) 0.0446(17) -0.0291(16) -0.0044(12) -0.0063(14)
N10 0.0273(17) 0.0285(18) 0.0161(15) -0.0027(14) -0.0035(12) -0.0024(14)
N15 0.0221(16) 0.0344(18) 0.0203(16) -0.0017(14) -0.0025(12) -0.0094(14)
N17 0.0277(18) 0.0251(17) 0.0249(17) -0.0032(14) -0.0057(13) -0.0047(14)
N18 0.0282(17) 0.0304(17) 0.0146(15) -0.0037(13) -0.0026(12) -0.0096(14)
N19 0.0250(17) 0.0291(17) 0.0178(15) -0.0033(13) -0.0018(12) -0.0116(14)
N20 0.0237(17) 0.0312(18) 0.0194(16) -0.0024(14) -0.0019(12) -0.0062(14)
C21 0.035(2) 0.029(2) 0.0198(19) -0.0097(17) -0.0010(15) -0.0104(17)
C22 0.030(2) 0.0215(19) 0.0233(19) -0.0027(16) -0.0092(15) -0.0050(16)
C23 0.0161(18) 0.041(2) 0.0245(19) -0.0071(18) -0.0001(14) -0.0105(17)
C24 0.021(2) 0.033(2) 0.035(2) -0.0069(19) -0.0044(15) -0.0063(17)
C25 0.026(2) 0.024(2) 0.0232(19) -0.0017(16) -0.0069(14) -0.0098(16)
C26 0.025(2) 0.035(2) 0.029(2) 0.0033(18) -0.0033(15) -0.0097(18)
C27 0.026(2) 0.023(2) 0.027(2) -0.0078(16) -0.0045(15) -0.0021(16)
C28 0.037(2) 0.035(2) 0.020(2) 0.0008(18) -0.0001(16) -0.0133(19)
C29 0.025(2) 0.032(2) 0.0229(19) -0.0018(17) -0.0032(14) -0.0068(17)
C30 0.044(3) 0.032(2) 0.028(2) -0.0005(19) -0.0118(17) -0.0115(19)
C31 0.022(2) 0.032(2) 0.0255(19) -0.0122(17) -0.0039(14) -0.0072(17)
C32 0.0210(19) 0.046(2) 0.0167(18) -0.0107(18) 0.0013(14) -0.0110(18)
C33 0.027(2) 0.026(2) 0.0219(19) -0.0010(16) -0.0040(14) -0.0101(16)
C34 0.030(2) 0.023(2) 0.029(2) -0.0016(17) -0.0075(16) -0.0025(16)
C35 0.024(2) 0.036(2) 0.026(2) 0.0008(18) -0.0070(15) -0.0104(17)
C36 0.034(2) 0.022(2) 0.0179(18) -0.0023(16) -0.0004(15) -0.0053(17)
C37 0.024(2) 0.028(2) 0.030(2) -0.0042(17) -0.0086(15) 0.0010(16)
C38 0.026(2) 0.029(2) 0.0204(19) -0.0058(16) 0.0004(14) -0.0055(16)
C39 0.033(2) 0.022(2) 0.0158(18) 0.0008(15) -0.0021(14) -0.0015(16)
C40 0.026(2) 0.037(2) 0.0190(19) -0.0033(17) -0.0032(14) -0.0109(17)
C41 0.024(2) 0.0193(19) 0.0249(19) -0.0030(16) -0.0047(14) 0.0043(15)
C42 0.033(2) 0.028(2) 0.0200(19) 0.0009(17) -0.0056(15) -0.0092(17)
C43 0.029(2) 0.0197(19) 0.033(2) -0.0035(17) -0.0087(16) -0.0028(16)
C44 0.039(2) 0.030(2) 0.022(2) 0.0072(17) -0.0099(16) -0.0114(18)
C45 0.028(2) 0.027(2) 0.031(2) -0.0048(18) -0.0046(16) -0.0044(17)
C46 0.032(2) 0.036(2) 0.021(2) 0.0034(17) -0.0076(15) -0.0124(18)
C47 0.030(2) 0.038(2) 0.027(2) -0.0069(18) -0.0042(16) -0.0095(18)
C48 0.036(2) 0.0158(18) 0.0235(19) 0.0031(16) -0.0047(15) -0.0097(16)
C49 0.0191(19) 0.023(2) 0.027(2) -0.0069(16) -0.0064(14) 0.0023(15)
C50 0.031(2) 0.026(2) 0.027(2) -0.0044(17) -0.0026(16) -0.0053(17)
C51 0.023(2) 0.031(2) 0.028(2) -0.0029(18) 0.0002(15) -0.0044(17)
C52 0.024(2) 0.027(2) 0.0241(19) -0.0067(17) -0.0088(15) -0.0053(16)
C53 0.033(2) 0.035(2) 0.0187(19) 0.0033(17) -0.0023(15) -0.0134(18)
C54 0.027(2) 0.027(2) 0.040(2) -0.0041(19) 0.0028(17) 0.0005(17)
C55 0.030(2) 0.024(2) 0.0222(19) -0.0006(16) -0.0038(15) -0.0082(16)
C56 0.039(2) 0.032(2) 0.0176(19) 0.0073(17) -0.0045(16) -0.0104(18)
C57 0.028(2) 0.034(2) 0.032(2) -0.0069(19) -0.0061(16) -0.0039(18)
C58 0.031(2) 0.037(2) 0.023(2) -0.0007(18) -0.0053(15) -0.0157(18)
C59 0.0212(19) 0.023(2) 0.027(2) -0.0063(17) -0.0034(14) -0.0026(15)
C60 0.032(2) 0.026(2) 0.043(3) 0.0016(19) -0.0015(18) -0.0078(18)
C61 0.037(2) 0.042(3) 0.030(2) -0.0153(19) -0.0008(17) -0.011(2)
C62 0.025(2) 0.036(2) 0.031(2) -0.0023(19) -0.0093(16) -0.0071(18)
C63 0.027(2) 0.023(2) 0.028(2) 0.0003(17) -0.0067(15) -0.0057(16)
C64 0.035(2) 0.025(2) 0.0180(18) -0.0013(16) -0.0058(15) -0.0066(17)
C65 0.024(2) 0.0209(19) 0.027(2) -0.0030(16) -0.0011(15) -0.0022(16)
C66 0.027(2) 0.030(2) 0.028(2) -0.0053(18) -0.0048(15) -0.0083(17)
C67 0.029(2) 0.029(2) 0.027(2) -0.0002(17) -0.0014(16) -0.0041(17)
C68 0.029(2) 0.036(2) 0.0219(19) -0.0056(17) -0.0038(15) -0.0059(18)
C69 0.039(2) 0.039(2) 0.022(2) 0.0001(18) -0.0130(16) -0.0092(19)
C70 0.022(2) 0.033(2) 0.0250(19) -0.0068(17) -0.0007(14) -0.0073(16)
C71 0.033(2) 0.031(2) 0.0188(19) -0.0010(17) 0.0012(15) -0.0126(18)
C72 0.036(2) 0.030(2) 0.025(2) 0.0016(17) 0.0004(16) -0.0106(18)
C73 0.042(2) 0.035(2) 0.025(2) -0.0103(18) -0.0053(17) -0.0115(19)
C74 0.032(2) 0.027(2) 0.024(2) -0.0045(17) -0.0010(15) -0.0071(17)
C75 0.039(2) 0.0194(19) 0.0195(19) 0.0006(16) -0.0014(15) -0.0031(17)
C76 0.037(2) 0.033(2) 0.0230(19) -0.0073(17) 0.0025(16) -0.0077(18)
C77 0.035(2) 0.023(2) 0.0143(18) 0.0031(16) -0.0029(14) -0.0054(17)
C78 0.042(3) 0.037(2) 0.025(2) 0.0102(19) -0.0027(17) -0.013(2)
C79 0.057(3) 0.047(3) 0.035(2) -0.001(2) 0.000(2) -0.026(2)
C80 0.039(6) 0.56(4) 0.103(8) -0.110(14) 0.014(5) -0.126(15)
C81 0.037(2) 0.042(3) 0.031(2) 0.001(2) -0.0043(17) -0.017(2)
C82 0.023(2) 0.027(2) 0.034(2) -0.0021(18) -0.0023(16) -0.0064(17)
C83 0.067(3) 0.038(3) 0.046(3) -0.010(2) 0.001(2) -0.019(2)
C84 0.029(2) 0.023(2) 0.0223(19) -0.0013(16) 0.0026(15) -0.0027(16)
C85 0.068(3) 0.035(3) 0.046(3) 0.012(2) -0.011(2) -0.027(2)
C86 0.045(3) 0.038(3) 0.070(4) 0.012(2) 0.007(2) -0.010(2)
C87 0.052(3) 0.030(2) 0.039(2) -0.0031(19) -0.0036(19) -0.018(2)
C88 0.045(3) 0.032(2) 0.055(3) 0.006(2) 0.000(2) -0.007(2)
C89 0.081(6) 0.289(13) 0.101(6) -0.037(8) -0.014(5) -0.051(7)
C90 0.027(3) 0.162(6) 0.092(4) -0.099(4) -0.002(3) -0.001(3)
C91 0.078(4) 0.061(4) 0.078(4) 0.020(3) -0.019(3) -0.035(3)
C92 0.047(3) 0.048(3) 0.062(3) 0.011(3) -0.011(2) -0.010(2)
C93 0.034(3) 0.127(6) 0.051(3) -0.017(4) -0.013(2) -0.007(3)
C94 0.044(4) 0.103(6) 0.113(6) 0.002(5) -0.021(4) -0.021(3)
C95 0.049(4) 0.081(5) 0.198(9) -0.070(6) -0.030(5) -0.003(3)
C96 0.056(5) 0.243(14) 0.094(7) 0.039(8) -0.013(5) -0.067(7)
C97 0.054(7) 0.64(5) 0.25(2) -0.32(3) -0.045(11) 0.069(14)

loop_
_geom_bond_atom_site_label_1
_geom_bond_atom_site_label_2
_geom_bond_distance
_geom_bond_site_symmetry_2
_geom_bond_publ_flag
S2 P1 1.9288(13) . ?
P1 N15 1.663(3) . ?
P1 N18 1.663(3) . ?
P1 N10 1.677(3) . ?
O3 C33 1.363(4) . ?
O3 C35 1.436(4) . ?
O4 C25 1.371(4) . ?
O4 C26 1.437(4) . ?
O5 C71 1.364(4) . ?
O5 C87 1.430(5) . ?
O6 C46 1.366(4) . ?
O6 C44 1.436(4) . ?
O7 C32 1.369(4) . ?
O7 C61 1.423(5) . ?
O8 C59 1.369(4) . ?
O8 C63 1.436(4) . ?
O9 C27 1.378(4) . ?
O9 C54 1.428(4) . ?
O11 C53 1.376(4) . ?
O11 C78 1.424(4) . ?
O12 C84 1.394(4) . ?
O12 C43 1.434(4) . ?
O13 C51 1.378(4) . ?
O13 C79 1.426(5) . ?
O14 C58 1.389(4) . ?
O14 C69 1.441(4) . ?
O16 C66 1.374(4) . ?
O16 C90 1.420(5) . ?
N10 N20 1.388(4) . ?
N10 C67 1.464(5) . ?
N15 N17 1.391(4) . ?
N15 C81 1.458(5) . ?
N17 C21 1.279(4) . ?
N18 N19 1.394(4) . ?
N18 C68 1.468(4) . ?
N19 C48 1.276(4) . ?
N20 C23 1.283(4) . ?
C21 C50 1.469(5) . ?
C22 C38 1.395(5) . ?
C22 C52 1.389(5) . ?
C22 C64 1.528(5) . ?
C23 C40 1.468(5) . ?
C24 C66 1.374(5) . ?
C24 C55 1.389(5) . ?
C25 C31 1.381(5) . ?
C25 C27 1.403(5) . ?
C26 C29 1.513(5) . ?
C27 C38 1.374(5) . ?
C28 C50 1.368(5) . ?
C28 C56 1.393(5) . ?
C29 C62 1.524(5) . ?
C30 C58 1.365(5) . ?
C30 C73 1.395(5) . ?
C31 C52 1.394(5) . ?
C32 C58 1.399(5) . ?
C32 C70 1.388(5) . ?
C33 C57 1.372(5) . ?
C33 C66 1.406(5) . ?
C34 C39 1.521(5) . ?
C34 C41 1.522(5) . ?
C35 C62 1.503(5) . ?
C36 C84 1.375(5) . ?
C36 C77 1.397(5) . ?
C37 C52 1.514(5) . ?
C37 C49 1.522(5) . ?
C39 C75 1.394(5) . ?
C39 C77 1.395(5) . ?
C40 C73 1.389(5) . ?
C40 C70 1.398(5) . ?
C41 C65 1.395(5) . ?
C41 C49 1.390(5) . ?
C42 C53 1.371(5) . ?
C42 C50 1.415(5) . ?
C43 C72 1.504(5) . ?
C44 C74 1.518(5) . ?
C45 C63 1.505(5) . ?
C45 C74 1.520(5) . ?
C46 C53 1.398(5) . ?
C46 C56 1.393(5) . ?
C47 C55 1.382(5) . ?
C47 C57 1.399(5) . ?
C48 C55 1.467(5) . ?
C49 C82 1.408(5) . ?
C51 C82 1.373(5) . ?
C51 C59 1.396(5) . ?
C59 C65 1.383(5) . ?
C60 C85 1.363(6) . ?
C60 C86 1.438(6) . ?
C64 C77 1.509(5) . ?
C69 C76 1.500(5) . ?
C71 C84 1.388(5) . ?
C71 C75 1.407(5) . ?
C72 C76 1.536(5) . ?
C80 C97 1.44(3) . ?
C80 C96 1.42(2) . ?
C83 C88 1.371(7) . ?
C83 C92 1.413(7) . ?
C85 C91 1.429(7) . ?
C85 C88 1.439(6) . ?
C86 C92 1.324(6) . ?
C89 C93 1.377(8) . ?
C93 C95 1.352(9) . ?
C93 C94 1.482(9) . ?
C94 C96 1.341(11) . ?
C95 C97 1.192(17) . ?
